data_4338976
loop_
_publ_author_name
'Kempter, Andreas'
'Gemel, Christian'
'Cadenbach, Thomas'
'Fischer, Roland A.'

_publ_section_title
;
 Synthesis and structure of new compounds with Zn-Ga bonds: insertion of
 the gallium(I) bisimidinate Ga(DDP) into Zn-X (X = CH3, Cl) and the
 homoleptic complex cation [Zn(GaCp*)4]2+.
;
_journal_issue 22
_journal_name_full 'Inorganic chemistry'
_journal_page_first 9481
_journal_page_last 9487
_journal_paper_doi 10.1021/ic7013804
_journal_volume 46
_journal_year 2007
_chemical_formula_sum 'C60 H88 Ga2 N4 Zn'
_chemical_formula_weight 1070.15
_chemical_name_systematic
; 
 ? 
;
_space_group_IT_number 14
_symmetry_cell_setting monoclinic
_symmetry_space_group_name_Hall '-P 2ybc'
_symmetry_space_group_name_H-M 'P 1 21/c 1'
_atom_sites_solution_hydrogens geom
_atom_sites_solution_primary direct
_atom_sites_solution_secondary difmap
_audit_creation_method SHELXL-97
_cell_angle_alpha 90.00
_cell_angle_beta 96.638(15)
_cell_angle_gamma 90.00
_cell_formula_units_Z 4
_cell_length_a 11.290(2)
_cell_length_b 17.510(3)
_cell_length_c 29.728(5)
_cell_measurement_reflns_used 200
_cell_measurement_temperature 113(2)
_cell_measurement_theta_max 25
_cell_measurement_theta_min 0
_cell_volume 5837.5(18)
_computing_cell_refinement
;
CrysAlis RED, Oxford Diffraction Ltd.,
Version 1.170.32 (release 06.06.2003 CrysAlis170 VC++)
(compiled Jun  6 2003,13:53:32)
;
_computing_data_collection
;
CrysAlis CCD, Oxford Diffraction Ltd.,
Version 1.170.32 (release 06.06.2003 CrysAlis170 VC++)
(compiled Jun  6 2003,13:53:32)
;
_computing_data_reduction
;
CrysAlis RED, Oxford Diffraction Ltd.,
Version 1.170.32 (release 06.06.2003 CrysAlis170 VC++)
(compiled Jun  6 2003,13:53:32)
;
_computing_structure_refinement 'SHELXL-97 (Sheldrick, 1997)'
_computing_structure_solution 'SHELXS-97 (Sheldrick, 1990)'
_diffrn_ambient_temperature 113(2)
_diffrn_detector_area_resol_mean 'not measured'
_diffrn_measured_fraction_theta_full 0.996
_diffrn_measured_fraction_theta_max 0.996
_diffrn_measurement_device_type 'multiwire proportional'
_diffrn_measurement_method 'phi and omega scans'
_diffrn_radiation_monochromator graphite
_diffrn_radiation_source 'fine-focus sealed tube'
_diffrn_radiation_type MoK\a
_diffrn_radiation_wavelength 0.71073
_diffrn_reflns_av_R_equivalents 0.0702
_diffrn_reflns_av_sigmaI/netI 0.1006
_diffrn_reflns_limit_h_max 14
_diffrn_reflns_limit_h_min -14
_diffrn_reflns_limit_k_max 19
_diffrn_reflns_limit_k_min -22
_diffrn_reflns_limit_l_max 38
_diffrn_reflns_limit_l_min -38
_diffrn_reflns_number 57886
_diffrn_reflns_theta_full 27.57
_diffrn_reflns_theta_max 27.57
_diffrn_reflns_theta_min 2.99
_diffrn_standards_decay_% 'not measured'
_diffrn_standards_interval_count 'not measured'
_diffrn_standards_interval_time 'not measured'
_diffrn_standards_number 'not measured'
_exptl_absorpt_coefficient_mu 1.362
_exptl_absorpt_correction_T_max 0.873
_exptl_absorpt_correction_T_min 0.849
_exptl_absorpt_correction_type numerical
_exptl_absorpt_process_details none
_exptl_crystal_colour red
_exptl_crystal_density_diffrn 1.218
_exptl_crystal_density_meas ?
_exptl_crystal_density_method 'not measured'
_exptl_crystal_description rhomboedric
_exptl_crystal_F_000 2272
_exptl_crystal_size_max 0.15
_exptl_crystal_size_mid 0.1
_exptl_crystal_size_min 0.1
_refine_diff_density_max 1.444
_refine_diff_density_min -0.688
_refine_diff_density_rms 0.081
_refine_ls_extinction_method none
_refine_ls_goodness_of_fit_ref 0.954
_refine_ls_hydrogen_treatment mixed
_refine_ls_matrix_type full
_refine_ls_number_parameters 604
_refine_ls_number_reflns 13437
_refine_ls_number_restraints 0
_refine_ls_restrained_S_all 0.954
_refine_ls_R_factor_all 0.1064
_refine_ls_R_factor_gt 0.0507
_refine_ls_shift/su_max 0.001
_refine_ls_shift/su_mean 0.000
_refine_ls_structure_factor_coef Fsqd
_refine_ls_weighting_details 'calc w=1/[\s^2^(Fo^2^)+(0.0370P)^2^+0.0000P] where P=(Fo^2^+2Fc^2^)/3'
_refine_ls_weighting_scheme calc
_refine_ls_wR_factor_gt 0.0908
_refine_ls_wR_factor_ref 0.1048
_reflns_number_gt 7785
_reflns_number_total 13437
_reflns_threshold_expression >2sigma(I)
_cod_data_source_file ic7013804-file003.cif
_cod_data_source_block 1
_cod_depositor_comments
;
The following automatic conversions were performed:

'_exptl_crystal_density_meas' value 'not measured' was changed to '?'
- the value is perceived as not measured.

Automatic conversion script
Id: cif_fix_values 3008 2015-01-20 13:52:24Z robertas 
;
_cod_original_cell_volume 5837.8(18)
_cod_original_sg_symbol_H-M P2(1)/c
_cod_database_code 4338976

loop_
_symmetry_equiv_pos_as_xyz
'x, y, z'
'-x, y+1/2, -z+1/2'
'-x, -y, -z'
'x, -y-1/2, z-1/2'

loop_
_atom_site_label
_atom_site_type_symbol
_atom_site_fract_x
_atom_site_fract_y
_atom_site_fract_z
_atom_site_U_iso_or_equiv
_atom_site_adp_type
_atom_site_occupancy
_atom_site_symmetry_multiplicity
_atom_site_calc_flag
_atom_site_refinement_flags
Zn1 Zn 0.80441(3) 0.71571(3) 0.152794(13) 0.01666(10) Uani 1 1 d .
Ga1 Ga 0.91042(3) 0.71525(2) 0.230012(12) 0.01448(10) Uani 1 1 d .
Ga2 Ga 0.68011(3) 0.70900(2) 0.079235(12) 0.01594(10) Uani 1 1 d .
C30 C 0.8486(3) 0.7175(2) 0.01365(11) 0.0180(8) Uani 1 1 d .
C100 C 0.8942(3) 0.8018(2) 0.27249(12) 0.0224(9) Uani 1 1 d .
H10A H 0.9424 0.7916 0.3014 0.034 Uiso 1 1 calc R
H10B H 0.8103 0.8074 0.2775 0.034 Uiso 1 1 calc R
H10C H 0.9218 0.8491 0.2594 0.034 Uiso 1 1 calc R
C10 C 1.3276(3) 0.8240(2) 0.26400(13) 0.0231(9) Uani 1 1 d .
H10D H 1.3714 0.8439 0.2907 0.028 Uiso 1 1 calc R
C3 C 0.9313(3) 0.5543(2) 0.25699(11) 0.0165(8) Uani 1 1 d .
C31 C 0.8417(3) 0.7980(2) 0.01629(11) 0.0183(8) Uani 1 1 d .
H31A H 0.9091 0.8255 0.0087 0.022 Uiso 1 1 calc R
C35 C 0.7653(3) 0.5923(2) 0.01575(12) 0.0207(9) Uani 1 1 d .
C23 C 0.6620(3) 0.6177(2) 0.27194(11) 0.0164(8) Uani 1 1 d .
C32 C 0.7471(3) 0.8417(2) 0.02875(11) 0.0186(8) Uani 1 1 d .
C1 C 1.1125(3) 0.6124(2) 0.22881(12) 0.0182(8) Uani 1 1 d .
C24 C 0.9353(3) 0.6245(2) 0.36299(12) 0.0272(10) Uani 1 1 d .
H24A H 0.9912 0.6229 0.3393 0.033 Uiso 1 1 calc R
C19 C 0.8078(3) 0.6248(2) 0.33945(12) 0.0186(8) Uani 1 1 d .
C21 C 0.5974(3) 0.6271(2) 0.34671(12) 0.0244(9) Uani 1 1 d .
H21A H 0.5345 0.6295 0.3653 0.029 Uiso 1 1 calc R
C22 C 0.5724(3) 0.6217(2) 0.30013(12) 0.0233(9) Uani 1 1 d .
H22A H 0.4916 0.6206 0.2871 0.028 Uiso 1 1 calc R
C6 C 1.1733(3) 0.7434(2) 0.22782(12) 0.0174(8) Uani 1 1 d .
C5 C 0.8856(3) 0.4788(2) 0.27267(14) 0.0269(10) Uani 1 1 d .
H5A H 0.8116 0.4871 0.2862 0.040 Uiso 1 1 calc R
H5B H 0.9455 0.4560 0.2952 0.040 Uiso 1 1 calc R
H5C H 0.8701 0.4442 0.2467 0.040 Uiso 1 1 calc R
C38 C 0.7494(3) 0.4407(2) -0.01155(14) 0.0313(10) Uani 1 1 d .
H38A H 0.7445 0.3889 -0.0212 0.038 Uiso 1 1 calc R
C4 C 1.2361(3) 0.5898(2) 0.21814(13) 0.0245(9) Uani 1 1 d .
H4A H 1.2820 0.6359 0.2131 0.037 Uiso 1 1 calc R
H4B H 1.2292 0.5580 0.1908 0.037 Uiso 1 1 calc R
H4C H 1.2769 0.5610 0.2436 0.037 Uiso 1 1 calc R
C11 C 1.2337(3) 0.7731(2) 0.26780(12) 0.0188(8) Uani 1 1 d .
C28 C 0.5512(3) 0.6800(2) 0.20396(12) 0.0263(9) Uani 1 1 d .
H28A H 0.5938 0.7275 0.2126 0.039 Uiso 1 1 calc R
H28B H 0.4759 0.6789 0.2173 0.039 Uiso 1 1 calc R
H28C H 0.5348 0.6774 0.1709 0.039 Uiso 1 1 calc R
C8 C 1.2926(3) 0.8189(2) 0.18354(12) 0.0213(9) Uani 1 1 d .
H8A H 1.3119 0.8358 0.1549 0.026 Uiso 1 1 calc R
N21 N 0.6591(3) 0.81298(17) 0.04941(9) 0.0185(7) Uani 1 1 d .
C7 C 1.1992(3) 0.7674(2) 0.18524(12) 0.0185(8) Uani 1 1 d .
C17 C 1.1912(4) 0.8228(2) 0.34421(13) 0.0286(9) Uani 1 1 d .
H17A H 1.1343 0.8595 0.3292 0.043 Uiso 1 1 calc R
H17B H 1.2700 0.8466 0.3499 0.043 Uiso 1 1 calc R
H17C H 1.1647 0.8070 0.3730 0.043 Uiso 1 1 calc R
C43 C 1.0143(3) 0.5160(2) 0.09659(14) 0.0353(11) Uani 1 1 d .
H43A H 1.0538 0.5298 0.1266 0.053 Uiso 1 1 calc R
H43B H 1.0624 0.5338 0.0733 0.053 Uiso 1 1 calc R
H43C H 1.0053 0.4604 0.0946 0.053 Uiso 1 1 calc R
C15 C 1.1985(3) 0.7526(2) 0.31376(12) 0.0201(8) Uani 1 1 d .
H15A H 1.1180 0.7281 0.3093 0.024 Uiso 1 1 calc R
C51 C 0.3540(3) 0.8947(2) 0.04632(13) 0.0275(10) Uani 1 1 d .
H51A H 0.2788 0.8914 0.0285 0.033 Uiso 1 1 calc R
C18 C 0.7811(3) 0.6194(2) 0.29241(11) 0.0153(8) Uani 1 1 d .
C2 C 1.0371(3) 0.5517(2) 0.23668(12) 0.0195(8) Uani 1 1 d .
H2A H 1.0605 0.5028 0.2271 0.023 Uiso 1 1 calc R
C58 C 0.4808(4) 0.8397(3) -0.04830(13) 0.0422(12) Uani 1 1 d .
H58A H 0.5628 0.8573 -0.0399 0.063 Uiso 1 1 calc R
H58B H 0.4299 0.8835 -0.0578 0.063 Uiso 1 1 calc R
H58C H 0.4791 0.8031 -0.0733 0.063 Uiso 1 1 calc R
C56 C 0.4352(3) 0.8012(2) -0.00769(11) 0.0253(9) Uani 1 1 d .
H56A H 0.4854 0.7548 -0.0004 0.030 Uiso 1 1 calc R
C9 C 1.3576(3) 0.8458(2) 0.22227(14) 0.0266(9) Uani 1 1 d .
H9A H 1.4230 0.8793 0.2202 0.032 Uiso 1 1 calc R
C20 C 0.7150(3) 0.6290(2) 0.36602(13) 0.0238(9) Uani 1 1 d .
H20A H 0.7323 0.6332 0.3980 0.029 Uiso 1 1 calc R
C41 C 0.8915(3) 0.5535(2) 0.08936(12) 0.0234(9) Uani 1 1 d .
H41A H 0.9032 0.6101 0.0911 0.028 Uiso 1 1 calc R
C48 C 0.5752(3) 0.9061(2) 0.09918(12) 0.0198(8) Uani 1 1 d .
C47 C 0.5615(3) 0.8596(2) 0.06029(11) 0.0178(8) Uani 1 1 d .
C40 C 0.6997(3) 0.5730(2) -0.02589(12) 0.0229(9) Uani 1 1 d .
C36 C 0.8230(3) 0.5352(2) 0.04355(12) 0.0212(9) Uani 1 1 d .
C44 C 0.6334(4) 0.6329(3) -0.05684(13) 0.0343(11) Uani 1 1 d .
H44A H 0.6404 0.6832 -0.0409 0.041 Uiso 1 1 calc R
C52 C 0.4495(3) 0.8521(2) 0.03408(12) 0.0227(9) Uani 1 1 d .
C55 C 0.6805(4) 0.8867(3) 0.17761(13) 0.0355(11) Uani 1 1 d .
H55A H 0.6550 0.8332 0.1766 0.053 Uiso 1 1 calc R
H55B H 0.6214 0.9178 0.1909 0.053 Uiso 1 1 calc R
H55C H 0.7579 0.8912 0.1961 0.053 Uiso 1 1 calc R
C16 C 1.2875(4) 0.6946(2) 0.33795(13) 0.0366(11) Uani 1 1 d .
H16A H 1.2915 0.6493 0.3188 0.055 Uiso 1 1 calc R
H16B H 1.2606 0.6797 0.3669 0.055 Uiso 1 1 calc R
H16C H 1.3667 0.7180 0.3435 0.055 Uiso 1 1 calc R
C200 C 0.5250(3) 0.6545(2) 0.07158(12) 0.0246(9) Uani 1 1 d .
H20B H 0.4896 0.6584 0.0400 0.037 Uiso 1 1 calc R
H20C H 0.4711 0.6776 0.0913 0.037 Uiso 1 1 calc R
H20D H 0.5376 0.6006 0.0797 0.037 Uiso 1 1 calc R
C33 C 0.9501(3) 0.6842(2) -0.00948(12) 0.0236(9) Uani 1 1 d .
H33A H 0.9451 0.6283 -0.0093 0.035 Uiso 1 1 calc R
H33B H 1.0265 0.7004 0.0067 0.035 Uiso 1 1 calc R
H33C H 0.9442 0.7025 -0.0408 0.035 Uiso 1 1 calc R
C42 C 0.8173(4) 0.5303(2) 0.12698(12) 0.0287(10) Uani 1 1 d .
H42A H 0.7393 0.5555 0.1222 0.043 Uiso 1 1 calc R
H42B H 0.8587 0.5458 0.1564 0.043 Uiso 1 1 calc R
H42C H 0.8062 0.4748 0.1265 0.043 Uiso 1 1 calc R
C57 C 0.3064(3) 0.7738(3) -0.02066(13) 0.0332(10) Uani 1 1 d .
H57A H 0.2775 0.7487 0.0054 0.050 Uiso 1 1 calc R
H57B H 0.3043 0.7375 -0.0458 0.050 Uiso 1 1 calc R
H57C H 0.2554 0.8176 -0.0298 0.050 Uiso 1 1 calc R
C39 C 0.6934(3) 0.4965(2) -0.03832(13) 0.0278(10) Uani 1 1 d .
H39A H 0.6490 0.4826 -0.0662 0.033 Uiso 1 1 calc R
C46 C 0.6872(4) 0.6409(3) -0.10144(15) 0.0542(14) Uani 1 1 d .
H46A H 0.6431 0.6797 -0.1203 0.081 Uiso 1 1 calc R
H46B H 0.6822 0.5918 -0.1174 0.081 Uiso 1 1 calc R
H46C H 0.7710 0.6563 -0.0952 0.081 Uiso 1 1 calc R
C37 C 0.8130(3) 0.4595(2) 0.02942(13) 0.0273(9) Uani 1 1 d .
H37A H 0.8502 0.4204 0.0482 0.033 Uiso 1 1 calc R
C13 C 1.2007(4) 0.7123(3) 0.10631(13) 0.0411(11) Uani 1 1 d .
H13A H 1.2470 0.6684 0.1190 0.062 Uiso 1 1 calc R
H13B H 1.2551 0.7521 0.0980 0.062 Uiso 1 1 calc R
H13C H 1.1485 0.6962 0.0794 0.062 Uiso 1 1 calc R
C12 C 1.1251(3) 0.7437(2) 0.14155(12) 0.0252(9) Uani 1 1 d .
H12A H 1.0691 0.7026 0.1490 0.030 Uiso 1 1 calc R
C25 C 0.9616(4) 0.6962(3) 0.39152(14) 0.0405(12) Uani 1 1 d .
H25A H 0.9481 0.7415 0.3722 0.061 Uiso 1 1 calc R
H25B H 1.0448 0.6953 0.4052 0.061 Uiso 1 1 calc R
H25C H 0.9088 0.6980 0.4154 0.061 Uiso 1 1 calc R
C53 C 0.6918(3) 0.9148(2) 0.12935(13) 0.0248(9) Uani 1 1 d .
H53A H 0.7538 0.8834 0.1165 0.030 Uiso 1 1 calc R
C54 C 0.7338(4) 0.9986(2) 0.13186(15) 0.0365(11) Uani 1 1 d .
H54A H 0.7416 1.0173 0.1013 0.055 Uiso 1 1 calc R
H54B H 0.8112 1.0020 0.1504 0.055 Uiso 1 1 calc R
H54C H 0.6753 1.0299 0.1454 0.055 Uiso 1 1 calc R
C50 C 0.3667(3) 0.9416(2) 0.08385(14) 0.0297(10) Uani 1 1 d .
H50A H 0.3005 0.9699 0.0919 0.036 Uiso 1 1 calc R
C26 C 0.9576(4) 0.5535(3) 0.39311(15) 0.0411(12) Uani 1 1 d .
H26A H 0.9411 0.5074 0.3747 0.062 Uiso 1 1 calc R
H26B H 0.9051 0.5549 0.4171 0.062 Uiso 1 1 calc R
H26C H 1.0410 0.5529 0.4067 0.062 Uiso 1 1 calc R
C29 C 0.5647(3) 0.5361(2) 0.20807(13) 0.0292(10) Uani 1 1 d .
H29A H 0.6157 0.4934 0.2194 0.044 Uiso 1 1 calc R
H29B H 0.5486 0.5327 0.1750 0.044 Uiso 1 1 calc R
H29C H 0.4893 0.5338 0.2214 0.044 Uiso 1 1 calc R
C34 C 0.7488(3) 0.9256(2) 0.01632(13) 0.0278(10) Uani 1 1 d .
H34A H 0.6793 0.9511 0.0264 0.042 Uiso 1 1 calc R
H34B H 0.7464 0.9308 -0.0166 0.042 Uiso 1 1 calc R
H34C H 0.8219 0.9492 0.0311 0.042 Uiso 1 1 calc R
C14 C 1.0503(4) 0.8119(2) 0.12239(13) 0.0376(12) Uani 1 1 d .
H14A H 1.0019 0.8309 0.1453 0.056 Uiso 1 1 calc R
H14B H 0.9980 0.7958 0.0955 0.056 Uiso 1 1 calc R
H14C H 1.1034 0.8526 0.1141 0.056 Uiso 1 1 calc R
C27 C 0.6279(3) 0.6118(2) 0.22118(11) 0.0185(8) Uani 1 1 d .
H27A H 0.7029 0.6134 0.2063 0.022 Uiso 1 1 calc R
C45 C 0.5009(4) 0.6131(3) -0.06668(14) 0.0444(13) Uani 1 1 d .
H45A H 0.4659 0.6092 -0.0381 0.067 Uiso 1 1 calc R
H45B H 0.4921 0.5641 -0.0827 0.067 Uiso 1 1 calc R
H45C H 0.4600 0.6531 -0.0855 0.067 Uiso 1 1 calc R
C49 C 0.4756(3) 0.9471(2) 0.10962(13) 0.0253(9) Uani 1 1 d .
H49A H 0.4834 0.9798 0.1353 0.030 Uiso 1 1 calc R
N11 N 0.8759(2) 0.61896(17) 0.26403(9) 0.0150(7) Uani 1 1 d .
N12 N 1.0829(2) 0.68542(16) 0.23145(9) 0.0144(6) Uani 1 1 d .
N22 N 0.7712(2) 0.67124(17) 0.02995(9) 0.0170(7) Uani 1 1 d .

loop_
_atom_site_aniso_label
_atom_site_aniso_U_11
_atom_site_aniso_U_22
_atom_site_aniso_U_33
_atom_site_aniso_U_23
_atom_site_aniso_U_13
_atom_site_aniso_U_12
Zn1 0.0163(2) 0.0193(2) 0.0139(2) 0.0013(2) -0.00032(15) 0.0004(2)
Ga1 0.01243(18) 0.0170(2) 0.0138(2) -0.00011(18) 0.00063(15) 0.00007(18)
Ga2 0.01580(19) 0.0180(2) 0.0137(2) 0.00109(19) 0.00043(15) 0.00076(19)
C30 0.0154(17) 0.027(2) 0.0110(17) -0.0003(17) -0.0008(13) 0.0034(18)
C100 0.0205(19) 0.021(2) 0.025(2) -0.0028(17) 0.0004(16) 0.0013(17)
C10 0.0167(19) 0.019(2) 0.032(2) -0.0035(18) -0.0041(17) -0.0025(17)
C3 0.0134(18) 0.018(2) 0.0175(19) -0.0018(16) -0.0020(15) -0.0024(16)
C31 0.0159(17) 0.022(2) 0.0169(18) 0.0024(17) 0.0022(14) -0.0017(17)
C35 0.0160(19) 0.026(2) 0.021(2) -0.0012(18) 0.0058(16) -0.0027(17)
C23 0.0165(18) 0.014(2) 0.0187(19) 0.0026(16) 0.0017(15) 0.0000(15)
C32 0.021(2) 0.020(2) 0.0139(19) 0.0019(16) -0.0013(15) -0.0020(17)
C1 0.0164(19) 0.023(2) 0.0154(19) -0.0010(16) 0.0008(15) -0.0004(17)
C24 0.020(2) 0.046(3) 0.015(2) 0.0003(19) -0.0007(16) 0.000(2)
C19 0.0192(19) 0.019(2) 0.017(2) 0.0002(16) 0.0022(15) 0.0006(16)
C21 0.0170(19) 0.031(2) 0.027(2) 0.0030(19) 0.0092(16) 0.0038(18)
C22 0.0146(19) 0.031(2) 0.024(2) 0.0005(18) 0.0013(16) 0.0020(17)
C6 0.0107(17) 0.013(2) 0.028(2) 0.0017(16) 0.0015(15) 0.0021(15)
C5 0.022(2) 0.019(2) 0.040(3) 0.0022(19) 0.0075(18) -0.0003(18)
C38 0.034(2) 0.025(2) 0.036(3) -0.010(2) 0.010(2) -0.006(2)
C4 0.018(2) 0.019(2) 0.038(2) -0.0012(18) 0.0084(17) 0.0042(17)
C11 0.0169(18) 0.016(2) 0.022(2) 0.0004(16) -0.0011(15) 0.0045(16)
C28 0.022(2) 0.032(2) 0.024(2) 0.0036(18) 0.0011(17) -0.0004(18)
C8 0.023(2) 0.020(2) 0.022(2) 0.0050(17) 0.0062(16) -0.0002(17)
N21 0.0205(16) 0.0189(18) 0.0160(16) 0.0059(13) 0.0011(13) 0.0089(14)
C7 0.0171(18) 0.021(2) 0.0184(19) -0.0017(16) 0.0044(15) 0.0018(16)
C17 0.032(2) 0.023(2) 0.029(2) -0.004(2) -0.0010(18) -0.0022(19)
C43 0.028(2) 0.039(3) 0.038(3) 0.001(2) -0.001(2) 0.007(2)
C15 0.0195(19) 0.022(2) 0.0177(19) 0.0015(17) -0.0029(16) -0.0006(17)
C51 0.022(2) 0.030(3) 0.030(2) 0.013(2) -0.0002(18) 0.0042(18)
C18 0.0186(18) 0.0114(19) 0.0160(19) -0.0015(15) 0.0024(15) 0.0018(15)
C2 0.0181(19) 0.017(2) 0.024(2) -0.0015(17) 0.0023(16) 0.0023(16)
C58 0.036(3) 0.065(4) 0.024(2) 0.012(2) 0.001(2) -0.006(2)
C56 0.023(2) 0.036(3) 0.0162(19) 0.0024(18) -0.0041(16) 0.0057(19)
C9 0.0171(19) 0.018(2) 0.045(3) 0.0040(19) 0.0051(18) 0.0003(17)
C20 0.027(2) 0.028(2) 0.0172(19) 0.0018(18) 0.0069(16) -0.0017(19)
C41 0.025(2) 0.019(2) 0.026(2) 0.0025(18) 0.0015(17) 0.0023(17)
C48 0.022(2) 0.016(2) 0.022(2) 0.0037(17) 0.0023(16) 0.0005(17)
C47 0.023(2) 0.020(2) 0.0118(18) 0.0058(16) 0.0048(15) 0.0022(17)
C40 0.021(2) 0.031(2) 0.017(2) -0.0047(18) 0.0036(16) -0.0040(18)
C36 0.0198(19) 0.024(2) 0.020(2) 0.0001(17) 0.0035(16) -0.0013(17)
C44 0.038(3) 0.033(3) 0.028(2) -0.001(2) -0.013(2) 0.003(2)
C52 0.023(2) 0.025(2) 0.020(2) 0.0092(18) 0.0032(16) 0.0058(18)
C55 0.042(3) 0.043(3) 0.020(2) 0.002(2) -0.0001(19) 0.006(2)
C16 0.040(3) 0.044(3) 0.026(2) 0.011(2) 0.0061(19) 0.015(2)
C200 0.022(2) 0.030(2) 0.022(2) -0.0012(18) 0.0034(16) -0.0045(18)
C33 0.021(2) 0.026(2) 0.025(2) 0.0008(18) 0.0063(16) 0.0059(17)
C42 0.039(2) 0.027(2) 0.020(2) 0.0043(18) 0.0028(18) 0.000(2)
C57 0.026(2) 0.044(3) 0.029(2) 0.000(2) -0.0007(18) 0.001(2)
C39 0.022(2) 0.037(3) 0.024(2) -0.007(2) 0.0017(17) -0.0073(19)
C46 0.043(3) 0.075(4) 0.043(3) 0.019(3) -0.003(2) -0.004(3)
C37 0.027(2) 0.022(2) 0.034(2) 0.0026(19) 0.0083(19) 0.0011(18)
C13 0.048(3) 0.052(3) 0.027(2) -0.012(2) 0.0192(19) -0.012(3)
C12 0.024(2) 0.035(2) 0.017(2) -0.0005(18) 0.0041(16) -0.0116(19)
C25 0.034(2) 0.057(3) 0.030(2) -0.010(2) 0.0012(19) -0.013(2)
C53 0.025(2) 0.024(2) 0.026(2) -0.0054(18) 0.0043(17) 0.0002(18)
C54 0.035(2) 0.030(3) 0.044(3) -0.006(2) 0.001(2) -0.008(2)
C50 0.026(2) 0.027(2) 0.038(3) 0.011(2) 0.0135(19) 0.0108(19)
C26 0.028(2) 0.054(3) 0.040(3) 0.006(2) -0.003(2) 0.008(2)
C29 0.027(2) 0.030(3) 0.030(2) -0.0031(19) -0.0006(18) 0.0008(19)
C34 0.030(2) 0.025(2) 0.030(2) 0.0088(19) 0.0081(18) 0.0061(19)
C14 0.036(3) 0.049(3) 0.026(2) 0.006(2) -0.0074(19) -0.010(2)
C27 0.0129(18) 0.024(2) 0.018(2) -0.0019(17) 0.0001(15) -0.0003(16)
C45 0.035(3) 0.064(4) 0.033(3) -0.008(2) -0.005(2) 0.009(2)
C49 0.031(2) 0.019(2) 0.026(2) -0.0028(18) 0.0061(18) 0.0037(18)
N11 0.0120(14) 0.0197(18) 0.0135(15) 0.0028(13) 0.0022(12) -0.0030(13)
N12 0.0107(14) 0.0182(17) 0.0139(15) -0.0012(13) 0.0003(12) -0.0019(13)
N22 0.0168(16) 0.0199(18) 0.0145(16) -0.0025(13) 0.0022(12) -0.0018(14)

loop_
_atom_type_symbol
_atom_type_description
_atom_type_scat_dispersion_real
_atom_type_scat_dispersion_imag
_atom_type_scat_source
C C 0.0033 0.0016 'International Tables Vol C Tables 4.2.6.8 and 6.1.1.4'
H H 0.0000 0.0000 'International Tables Vol C Tables 4.2.6.8 and 6.1.1.4'
N N 0.0061 0.0033 'International Tables Vol C Tables 4.2.6.8 and 6.1.1.4'
Zn Zn 0.2839 1.4301 'International Tables Vol C Tables 4.2.6.8 and 6.1.1.4'
Ga Ga 0.2307 1.6083 'International Tables Vol C Tables 4.2.6.8 and 6.1.1.4'

loop_
_geom_angle_atom_site_label_1
_geom_angle_atom_site_label_2
_geom_angle_atom_site_label_3
_geom_angle
Ga2 Zn1 Ga1 173.61(2)
C100 Ga1 N12 110.09(13)
C100 Ga1 N11 106.22(13)
N12 Ga1 N11 90.86(11)
C100 Ga1 Zn1 121.14(10)
N12 Ga1 Zn1 112.68(8)
N11 Ga1 Zn1 111.52(8)
C200 Ga2 N22 106.22(14)
C200 Ga2 N21 108.95(14)
N22 Ga2 N21 91.18(12)
C200 Ga2 Zn1 122.00(11)
N22 Ga2 Zn1 112.23(8)
N21 Ga2 Zn1 111.82(8)
N22 C30 C31 123.1(3)
N22 C30 C33 119.7(3)
C31 C30 C33 117.2(3)
C9 C10 C11 121.1(3)
N11 C3 C2 122.6(3)
N11 C3 C5 121.1(3)
C2 C3 C5 116.3(3)
C32 C31 C30 127.5(3)
C36 C35 C40 120.5(4)
C36 C35 N22 120.3(3)
C40 C35 N22 119.2(3)
C22 C23 C18 117.6(3)
C22 C23 C27 119.0(3)
C18 C23 C27 123.4(3)
N21 C32 C31 123.5(3)
N21 C32 C34 120.8(3)
C31 C32 C34 115.7(3)
N12 C1 C2 124.1(3)
N12 C1 C4 120.4(3)
C2 C1 C4 115.4(3)
C25 C24 C19 111.4(3)
C25 C24 C26 109.5(3)
C19 C24 C26 110.7(3)
C20 C19 C18 119.0(3)
C20 C19 C24 118.3(3)
C18 C19 C24 122.7(3)
C22 C21 C20 119.4(3)
C21 C22 C23 121.9(3)
C7 C6 C11 121.7(3)
C7 C6 N12 120.0(3)
C11 C6 N12 118.3(3)
C39 C38 C37 120.0(4)
C10 C11 C6 117.9(3)
C10 C11 C15 120.3(3)
C6 C11 C15 121.8(3)
C9 C8 C7 121.6(3)
C32 N21 C47 121.6(3)
C32 N21 Ga2 119.1(2)
C47 N21 Ga2 117.8(2)
C8 C7 C6 117.8(3)
C8 C7 C12 119.3(3)
C6 C7 C12 122.7(3)
C11 C15 C17 112.5(3)
C11 C15 C16 110.6(3)
C17 C15 C16 109.2(3)
C50 C51 C52 121.2(4)
C19 C18 C23 121.1(3)
C19 C18 N11 119.9(3)
C23 C18 N11 118.9(3)
C1 C2 C3 127.9(4)
C52 C56 C58 111.9(3)
C52 C56 C57 113.3(3)
C58 C56 C57 109.6(3)
C8 C9 C10 119.8(4)
C21 C20 C19 120.9(3)
C36 C41 C43 113.3(3)
C36 C41 C42 109.5(3)
C43 C41 C42 110.4(3)
C49 C48 C47 117.7(3)
C49 C48 C53 118.9(3)
C47 C48 C53 123.4(3)
C48 C47 C52 120.9(3)
C48 C47 N21 119.9(3)
C52 C47 N21 118.9(3)
C39 C40 C35 118.0(4)
C39 C40 C44 119.6(3)
C35 C40 C44 122.4(4)
C37 C36 C35 118.9(3)
C37 C36 C41 119.1(3)
C35 C36 C41 122.0(3)
C46 C44 C45 109.5(3)
C46 C44 C40 111.6(4)
C45 C44 C40 111.0(4)
C51 C52 C47 118.4(4)
C51 C52 C56 121.0(3)
C47 C52 C56 120.6(3)
C38 C39 C40 121.9(4)
C38 C37 C36 120.7(4)
C7 C12 C13 112.9(3)
C7 C12 C14 109.3(3)
C13 C12 C14 110.7(3)
C48 C53 C55 111.2(3)
C48 C53 C54 111.5(3)
C55 C53 C54 108.6(3)
C49 C50 C51 119.7(4)
C23 C27 C28 110.4(3)
C23 C27 C29 111.7(3)
C28 C27 C29 111.2(3)
C50 C49 C48 122.0(4)
C3 N11 C18 119.7(3)
C3 N11 Ga1 120.8(2)
C18 N11 Ga1 119.2(2)
C1 N12 C6 119.1(3)
C1 N12 Ga1 119.9(2)
C6 N12 Ga1 120.3(2)
C30 N22 C35 119.3(3)
C30 N22 Ga2 118.9(2)
C35 N22 Ga2 121.4(2)

loop_
_geom_bond_atom_site_label_1
_geom_bond_atom_site_label_2
_geom_bond_distance
Zn1 Ga2 2.4609(7)
Zn1 Ga1 2.4631(7)
Ga1 C100 1.995(3)
Ga1 N12 2.012(3)
Ga1 N11 2.027(3)
Ga2 C200 1.984(4)
Ga2 N22 1.998(3)
Ga2 N21 2.027(3)
C30 N22 1.323(4)
C30 C31 1.414(5)
C30 C33 1.520(5)
C10 C9 1.377(5)
C10 C11 1.400(5)
C3 N11 1.322(4)
C3 C2 1.400(5)
C3 C5 1.513(5)
C31 C32 1.398(5)
C35 C36 1.407(5)
C35 C40 1.408(5)
C35 N22 1.445(5)
C23 C22 1.388(5)
C23 C18 1.410(4)
C23 C27 1.517(5)
C32 N21 1.325(4)
C32 C34 1.516(5)
C1 N12 1.327(4)
C1 C2 1.397(5)
C1 C4 1.519(5)
C24 C25 1.526(5)
C24 C19 1.527(5)
C24 C26 1.535(6)
C19 C20 1.385(5)
C19 C18 1.399(5)
C21 C22 1.384(5)
C21 C20 1.384(5)
C6 C7 1.397(5)
C6 C11 1.400(5)
C6 N12 1.452(4)
C38 C39 1.368(5)
C38 C37 1.380(5)
C11 C15 1.509(5)
C28 C27 1.528(5)
C8 C9 1.375(5)
C8 C7 1.393(5)
N21 C47 1.439(4)
C7 C12 1.519(5)
C17 C15 1.533(5)
C43 C41 1.526(5)
C15 C16 1.546(5)
C51 C50 1.379(5)
C51 C52 1.394(5)
C18 N11 1.437(4)
C58 C56 1.524(5)
C56 C52 1.522(5)
C56 C57 1.537(5)
C41 C36 1.520(5)
C41 C42 1.528(5)
C48 C49 1.398(5)
C48 C47 1.408(5)
C48 C53 1.513(5)
C47 C52 1.412(5)
C40 C39 1.390(5)
C40 C44 1.531(5)
C36 C37 1.391(5)
C44 C46 1.527(6)
C44 C45 1.530(5)
C55 C53 1.536(5)
C13 C12 1.528(5)
C12 C14 1.534(5)
C53 C54 1.541(5)
C50 C49 1.375(5)
C29 C27 1.534(5)

loop_
_geom_torsion_atom_site_label_1
_geom_torsion_atom_site_label_2
_geom_torsion_atom_site_label_3
_geom_torsion_atom_site_label_4
_geom_torsion
Ga2 Zn1 Ga1 C100 -90.0(3)
Ga2 Zn1 Ga1 N12 136.5(2)
Ga2 Zn1 Ga1 N11 36.0(2)
Ga1 Zn1 Ga2 C200 -5.5(3)
Ga1 Zn1 Ga2 N22 -133.1(2)
Ga1 Zn1 Ga2 N21 126.0(2)
N22 C30 C31 C32 -11.2(5)
C33 C30 C31 C32 168.3(3)
C30 C31 C32 N21 15.1(6)
C30 C31 C32 C34 -163.7(3)
C25 C24 C19 C20 -59.0(5)
C26 C24 C19 C20 63.1(5)
C25 C24 C19 C18 122.4(4)
C26 C24 C19 C18 -115.5(4)
C20 C21 C22 C23 0.3(6)
C18 C23 C22 C21 0.0(6)
C27 C23 C22 C21 179.9(3)
C9 C10 C11 C6 1.7(5)
C9 C10 C11 C15 -177.2(3)
C7 C6 C11 C10 -4.6(5)
N12 C6 C11 C10 174.6(3)
C7 C6 C11 C15 174.3(3)
N12 C6 C11 C15 -6.5(5)
C31 C32 N21 C47 -177.9(3)
C34 C32 N21 C47 0.9(5)
C31 C32 N21 Ga2 16.5(5)
C34 C32 N21 Ga2 -164.8(3)
C200 Ga2 N21 C32 -144.1(3)
N22 Ga2 N21 C32 -36.5(3)
Zn1 Ga2 N21 C32 78.0(3)
C200 Ga2 N21 C47 49.7(3)
N22 Ga2 N21 C47 157.3(3)
Zn1 Ga2 N21 C47 -88.1(2)
C9 C8 C7 C6 -0.3(5)
C9 C8 C7 C12 175.9(3)
C11 C6 C7 C8 3.9(5)
N12 C6 C7 C8 -175.3(3)
C11 C6 C7 C12 -172.2(3)
N12 C6 C7 C12 8.6(5)
C10 C11 C15 C17 45.1(5)
C6 C11 C15 C17 -133.7(4)
C10 C11 C15 C16 -77.2(4)
C6 C11 C15 C16 103.9(4)
C20 C19 C18 C23 -0.4(5)
C24 C19 C18 C23 178.2(3)
C20 C19 C18 N11 176.8(3)
C24 C19 C18 N11 -4.6(5)
C22 C23 C18 C19 0.0(5)
C27 C23 C18 C19 -179.9(3)
C22 C23 C18 N11 -177.1(3)
C27 C23 C18 N11 2.9(5)
N12 C1 C2 C3 -14.0(6)
C4 C1 C2 C3 164.0(3)
N11 C3 C2 C1 13.3(6)
C5 C3 C2 C1 -164.0(4)
C7 C8 C9 C10 -2.5(6)
C11 C10 C9 C8 1.8(6)
C22 C21 C20 C19 -0.6(6)
C18 C19 C20 C21 0.7(6)
C24 C19 C20 C21 -178.0(3)
C49 C48 C47 C52 -2.9(5)
C53 C48 C47 C52 178.3(3)
C49 C48 C47 N21 -176.5(3)
C53 C48 C47 N21 4.6(5)
C32 N21 C47 C48 -80.9(4)
Ga2 N21 C47 C48 84.9(4)
C32 N21 C47 C52 105.3(4)
Ga2 N21 C47 C52 -88.9(3)
C36 C35 C40 C39 0.4(5)
N22 C35 C40 C39 -178.7(3)
C36 C35 C40 C44 178.8(3)
N22 C35 C40 C44 -0.4(5)
C40 C35 C36 C37 -0.8(5)
N22 C35 C36 C37 178.3(3)
C40 C35 C36 C41 -178.1(3)
N22 C35 C36 C41 1.0(5)
C43 C41 C36 C37 49.8(5)
C42 C41 C36 C37 -74.0(4)
C43 C41 C36 C35 -132.8(4)
C42 C41 C36 C35 103.4(4)
C39 C40 C44 C46 -67.4(5)
C35 C40 C44 C46 114.2(4)
C39 C40 C44 C45 55.0(5)
C35 C40 C44 C45 -123.3(4)
C50 C51 C52 C47 -1.9(6)
C50 C51 C52 C56 -179.3(4)
C48 C47 C52 C51 3.1(5)
N21 C47 C52 C51 176.8(3)
C48 C47 C52 C56 -179.5(3)
N21 C47 C52 C56 -5.8(5)
C58 C56 C52 C51 98.7(4)
C57 C56 C52 C51 -25.9(5)
C58 C56 C52 C47 -78.7(4)
C57 C56 C52 C47 156.7(3)
C37 C38 C39 C40 1.0(6)
C35 C40 C39 C38 -0.5(6)
C44 C40 C39 C38 -178.9(4)
C39 C38 C37 C36 -1.3(6)
C35 C36 C37 C38 1.2(6)
C41 C36 C37 C38 178.7(3)
C8 C7 C12 C13 54.4(5)
C6 C7 C12 C13 -129.6(4)
C8 C7 C12 C14 -69.2(4)
C6 C7 C12 C14 106.8(4)
C49 C48 C53 C55 62.8(5)
C47 C48 C53 C55 -118.4(4)
C49 C48 C53 C54 -58.5(5)
C47 C48 C53 C54 120.4(4)
C52 C51 C50 C49 0.5(6)
C22 C23 C27 C28 58.4(4)
C18 C23 C27 C28 -121.7(4)
C22 C23 C27 C29 -65.8(4)
C18 C23 C27 C29 114.1(4)
C51 C50 C49 C48 -0.3(6)
C47 C48 C49 C50 1.5(6)
C53 C48 C49 C50 -179.6(4)
C2 C3 N11 C18 -168.3(3)
C5 C3 N11 C18 8.8(5)
C2 C3 N11 Ga1 18.4(4)
C5 C3 N11 Ga1 -164.5(3)
C19 C18 N11 C3 83.8(4)
C23 C18 N11 C3 -99.0(4)
C19 C18 N11 Ga1 -102.8(3)
C23 C18 N11 Ga1 74.4(4)
C100 Ga1 N11 C3 -146.5(3)
N12 Ga1 N11 C3 -35.3(3)
Zn1 Ga1 N11 C3 79.6(3)
C100 Ga1 N11 C18 40.1(3)
N12 Ga1 N11 C18 151.4(2)
Zn1 Ga1 N11 C18 -93.8(2)
C2 C1 N12 C6 172.8(3)
C4 C1 N12 C6 -5.2(5)
C2 C1 N12 Ga1 -17.3(5)
C4 C1 N12 Ga1 164.8(2)
C7 C6 N12 C1 83.5(4)
C11 C6 N12 C1 -95.8(4)
C7 C6 N12 Ga1 -86.4(4)
C11 C6 N12 Ga1 94.4(3)
C100 Ga1 N12 C1 142.0(3)
N11 Ga1 N12 C1 34.3(3)
Zn1 Ga1 N12 C1 -79.5(3)
C100 Ga1 N12 C6 -48.2(3)
N11 Ga1 N12 C6 -155.9(2)
Zn1 Ga1 N12 C6 90.3(2)
C31 C30 N22 C35 163.8(3)
C33 C30 N22 C35 -15.7(5)
C31 C30 N22 Ga2 -23.7(4)
C33 C30 N22 Ga2 156.8(2)
C36 C35 N22 C30 99.3(4)
C40 C35 N22 C30 -81.6(4)
C36 C35 N22 Ga2 -73.0(4)
C40 C35 N22 Ga2 106.1(3)
C200 Ga2 N22 C30 150.1(3)
N21 Ga2 N22 C30 39.9(3)
Zn1 Ga2 N22 C30 -74.3(3)
C200 Ga2 N22 C35 -37.6(3)
N21 Ga2 N22 C35 -147.7(3)
Zn1 Ga2 N22 C35 98.0(2)
